data_4350741
loop_
_publ_author_name
'Zou, Ji-Yong'
'Shi, Wei'
'Gao, Hong-Ling'
'Cui, Jian-Zhong'
'Cheng, Peng'

_publ_section_title
;
 Spin canting and metamagnetism in 3D pillared-layer homospin cobalt(ii)
 molecular magnetic materials constructed via a mixed ligands approach
;
_journal_issue 3
_journal_name_full 'Inorganic Chemistry Frontiers'
_journal_page_first 242
_journal_paper_doi 10.1039/c3qi00045a
_journal_volume 1
_journal_year 2014
_chemical_formula_sum 'C38 H37.5 Co3 N12 O14.75'
_chemical_formula_weight 1075.08
_space_group_IT_number 2
_space_group_name_Hall '-P 1'
_space_group_name_H-M_alt 'P -1'
_symmetry_cell_setting triclinic
_symmetry_space_group_name_H-M 'P -1'
_atom_sites_solution_hydrogens geom
_atom_sites_solution_primary direct
_atom_sites_solution_secondary difmap
_audit_creation_method SHELXL-97
_cell_angle_alpha 64.825(8)
_cell_angle_beta 81.406(9)
_cell_angle_gamma 72.316(9)
_cell_formula_units_Z 1
_cell_length_a 11.4527(14)
_cell_length_b 11.6239(9)
_cell_length_c 11.7754(10)
_cell_measurement_reflns_used 2125
_cell_measurement_temperature 293(2)
_cell_measurement_theta_max 29.0692
_cell_measurement_theta_min 3.0830
_cell_volume 1351.3(3)
_computing_cell_refinement CRYSALISPRO
_computing_data_collection CRYSALISPRO
_computing_data_reduction CRYSALISPRO
_computing_structure_refinement 'SHELXL-97 (Sheldrick, 1997)'
_computing_structure_solution 'SHELXS-97 (Sheldrick, 1990)'
_diffrn_ambient_temperature 293(2)
_diffrn_detector_area_resol_mean 16.2116
_diffrn_measured_fraction_theta_full 0.998
_diffrn_measured_fraction_theta_max 0.998
_diffrn_measurement_device_type 'SuperNova, Single source at offset), Eos'
_diffrn_measurement_method '\w scans'
_diffrn_radiation_monochromator mirror
_diffrn_radiation_source 'SuperNova (Mo) X-ray Source'
_diffrn_radiation_type MoK\a
_diffrn_radiation_wavelength 0.71073
_diffrn_reflns_av_R_equivalents 0.0762
_diffrn_reflns_av_sigmaI/netI 0.1233
_diffrn_reflns_limit_h_max 11
_diffrn_reflns_limit_h_min -13
_diffrn_reflns_limit_k_max 13
_diffrn_reflns_limit_k_min -13
_diffrn_reflns_limit_l_max 14
_diffrn_reflns_limit_l_min -14
_diffrn_reflns_number 8802
_diffrn_reflns_theta_full 25.01
_diffrn_reflns_theta_max 25.01
_diffrn_reflns_theta_min 3.09
_exptl_absorpt_coefficient_mu 0.977
_exptl_absorpt_correction_T_max 1.00000
_exptl_absorpt_correction_T_min 0.64593
_exptl_absorpt_correction_type multi-scan
_exptl_absorpt_process_details CRYSALISPRO
_exptl_crystal_colour orange
_exptl_crystal_density_diffrn 1.304
_exptl_crystal_density_method 'not measured'
_exptl_crystal_description block
_exptl_crystal_F_000 535
_exptl_crystal_size_max 0.15
_exptl_crystal_size_mid 0.12
_exptl_crystal_size_min 0.12
_platon_squeeze_details
;
;
_refine_diff_density_max 1.292
_refine_diff_density_min -0.780
_refine_diff_density_rms 0.191
_refine_ls_extinction_method none
_refine_ls_goodness_of_fit_ref 1.088
_refine_ls_hydrogen_treatment mixed
_refine_ls_matrix_type full
_refine_ls_number_parameters 351
_refine_ls_number_reflns 4747
_refine_ls_number_restraints 36
_refine_ls_restrained_S_all 1.096
_refine_ls_R_factor_all 0.1183
_refine_ls_R_factor_gt 0.0866
_refine_ls_shift/su_max 0.000
_refine_ls_shift/su_mean 0.000
_refine_ls_structure_factor_coef Fsqd
_refine_ls_weighting_details 'calc w=1/[\s^2^(Fo^2^)+(0.1487P)^2^+0.1365P] where P=(Fo^2^+2Fc^2^)/3'
_refine_ls_weighting_scheme calc
_refine_ls_wR_factor_gt 0.2442
_refine_ls_wR_factor_ref 0.2751
_reflns_number_gt 3237
_reflns_number_total 4747
_reflns_threshold_expression >2sigma(I)
_cod_data_source_file c3qi00045a.txt
_cod_data_source_block p121126c
_cod_depositor_comments
;
The following automatic conversions were performed:

data item '_exptl_absorpt_correction_type' value 'Multi-scan' was
changed to 'multi-scan' in accordance with the
/home/saulius/struct/COD-crude-data/automatic-downloads/DataCite-retrospective/RSC/depositions/lib/dictionaries/cif_core.dic
dictionary named 'cif_core.dic' version 2.4.2 last updated on
2011-04-26.

Automatic conversion script
Id: cif_fix_values 6909 2019-04-08 15:41:33Z antanas 
;
_cod_original_cell_volume 1351.3(2)
_cod_original_sg_symbol_H-M P-1
_cod_database_code 4350741

loop_
_symmetry_equiv_pos_as_xyz
'x, y, z'
'-x, -y, -z'

loop_
_atom_site_label
_atom_site_type_symbol
_atom_site_fract_x
_atom_site_fract_y
_atom_site_fract_z
_atom_site_U_iso_or_equiv
_atom_site_adp_type
_atom_site_occupancy
_atom_site_symmetry_multiplicity
_atom_site_calc_flag
_atom_site_refinement_flags
_atom_site_disorder_assembly
_atom_site_disorder_group
Co1 Co 0.0000 0.5000 0.5000 0.0227(4) Uani 1 2 d S . .
Co2 Co 0.0000 1.0000 0.0000 0.0228(4) Uani 1 2 d S . .
Co3 Co 0.0000 1.0000 0.5000 0.0228(4) Uani 1 2 d S . .
O2 O -0.0490(5) 1.1039(4) 0.1166(4) 0.0297(12) Uani 1 1 d . . .
O3 O -0.0446(5) 0.6344(4) 0.5860(4) 0.0282(12) Uani 1 1 d . . .
O4 O -0.0794(5) 0.8451(4) 0.5509(4) 0.0320(12) Uani 1 1 d . . .
N3 N 0.0044(5) 0.6751(5) 0.3477(5) 0.0237(13) Uani 1 1 d . . .
N2 N 0.0241(5) 0.7158(5) 0.2251(5) 0.0255(13) Uani 1 1 d . . .
O1 O -0.0462(5) 1.0779(4) 0.3129(4) 0.0345(13) Uani 1 1 d . . .
N1 N 0.0100(5) 0.8461(5) 0.1756(5) 0.0231(13) Uani 1 1 d . . .
C1 C -0.0386(6) 1.0326(6) 0.2323(6) 0.0237(15) Uani 1 1 d . . .
C2 C -0.0192(6) 0.8893(6) 0.2698(6) 0.0228(15) Uani 1 1 d . . .
C4 C -0.0489(6) 0.7521(6) 0.5142(6) 0.0237(15) Uani 1 1 d . . .
C3 C -0.0209(6) 0.7798(6) 0.3797(6) 0.0229(15) Uani 1 1 d . . .
N4 N -0.1965(5) 0.5447(5) 0.4788(6) 0.0289(14) Uani 1 1 d . . .
N5 N 0.1891(6) 0.9971(6) 0.0095(5) 0.0333(15) Uani 1 1 d . . .
N6 N 0.1733(5) 0.8765(5) 0.4718(5) 0.0279(13) Uani 1 1 d . . .
C12 C 0.4358(7) 0.9989(7) 0.0024(6) 0.0336(17) Uani 1 1 d . . .
C5 C -0.2516(7) 0.6155(7) 0.3687(7) 0.0369(19) Uani 1 1 d . . .
H5 H -0.2042 0.6266 0.2953 0.044 Uiso 1 1 calc R . .
C14 C 0.2212(8) 1.1046(8) -0.0050(8) 0.043(2) Uani 1 1 d . . .
H14 H 0.1589 1.1806 -0.0133 0.052 Uiso 1 1 calc R . .
C15 C 0.2499(7) 0.9192(7) 0.3742(7) 0.0361(19) Uani 1 1 d . . .
H15 H 0.2212 1.0008 0.3088 0.043 Uiso 1 1 calc R . .
C6 C -0.3751(7) 0.6725(8) 0.3597(8) 0.042(2) Uani 1 1 d . . .
H6 H -0.4094 0.7223 0.2808 0.051 Uiso 1 1 calc R . .
C7 C -0.4511(7) 0.6571(7) 0.4676(7) 0.0319(17) Uani 1 1 d . . .
C8 C -0.3930(7) 0.5803(7) 0.5792(7) 0.041(2) Uani 1 1 d . . .
H8 H -0.4384 0.5649 0.6541 0.050 Uiso 1 1 calc R . .
C10 C 0.2815(8) 0.8901(8) 0.0246(9) 0.050(2) Uani 1 1 d . . .
H10 H 0.2626 0.8126 0.0388 0.060 Uiso 1 1 calc R . .
C16 C 0.3690(7) 0.8472(8) 0.3671(7) 0.0372(19) Uani 1 1 d . . .
H16 H 0.4176 0.8794 0.2965 0.045 Uiso 1 1 calc R . .
C11 C 0.4014(8) 0.8866(8) 0.0207(10) 0.055(3) Uani 1 1 d . . .
H11 H 0.4614 0.8086 0.0302 0.066 Uiso 1 1 calc R . .
C17 C 0.4163(7) 0.7287(7) 0.4631(7) 0.0326(17) Uani 1 1 d . . .
C18 C 0.3361(7) 0.6812(7) 0.5610(7) 0.0340(18) Uani 1 1 d . . .
H18 H 0.3616 0.5981 0.6255 0.041 Uiso 1 1 calc R . .
C19 C 0.2197(7) 0.7577(7) 0.5613(7) 0.0341(18) Uani 1 1 d . . .
H19 H 0.1684 0.7247 0.6290 0.041 Uiso 1 1 calc R . .
C9 C -0.2691(8) 0.5259(8) 0.5821(7) 0.046(2) Uani 1 1 d . . .
H9 H -0.2331 0.4729 0.6598 0.056 Uiso 1 1 calc R . .
C13 C 0.3360(7) 1.1093(7) -0.0083(8) 0.041(2) Uani 1 1 d . . .
H13 H 0.3509 1.1873 -0.0180 0.049 Uiso 1 1 calc R . .
O5 O 0.5000 1.0000 0.5000 0.069(11) Uani 0.25 2 d SPU . .
O11 O 0.626(2) 0.5684(13) 0.1338(14) 0.223(14) Uani 0.82(2) 1 d P A 2
O8 O 0.6183(17) 1.073(3) 0.343(3) 0.170(10) Uani 0.50 1 d PU . .
O6 O 0.818(6) 0.573(5) 0.079(5) 0.12(3) Uani 0.18(2) 1 d PU A 1
O10 O 0.952(3) 0.680(3) 0.834(2) 0.084(11) Uani 0.25 1 d P . .
O9 O 0.607(3) 0.819(3) 0.689(3) 0.120(14) Uani 0.36(2) 1 d PU . 2
O7 O 0.474(3) 0.776(3) 0.787(3) 0.270(18) Uani 0.64(2) 1 d PU . 1
O12 O 0.486(4) 1.086(3) 0.396(3) 0.210(13) Uani 0.50 1 d PU . .

loop_
_atom_site_aniso_label
_atom_site_aniso_U_11
_atom_site_aniso_U_22
_atom_site_aniso_U_33
_atom_site_aniso_U_23
_atom_site_aniso_U_13
_atom_site_aniso_U_12
Co1 0.0280(8) 0.0144(6) 0.0259(7) -0.0090(5) 0.0003(6) -0.0050(5)
Co2 0.0296(8) 0.0236(7) 0.0178(7) -0.0078(5) -0.0006(5) -0.0114(6)
Co3 0.0300(8) 0.0182(7) 0.0237(7) -0.0129(6) -0.0020(5) -0.0041(5)
O2 0.049(3) 0.020(2) 0.020(2) -0.004(2) -0.002(2) -0.014(2)
O3 0.046(3) 0.018(2) 0.021(2) -0.008(2) 0.002(2) -0.010(2)
O4 0.046(3) 0.026(2) 0.032(3) -0.020(2) 0.005(2) -0.012(2)
N3 0.036(4) 0.014(3) 0.024(3) -0.008(2) 0.001(2) -0.010(2)
N2 0.036(4) 0.019(3) 0.026(3) -0.013(2) 0.001(3) -0.009(2)
O1 0.056(4) 0.021(2) 0.029(3) -0.016(2) -0.007(2) -0.004(2)
N1 0.031(3) 0.017(3) 0.023(3) -0.008(2) -0.001(2) -0.008(2)
C1 0.028(4) 0.023(3) 0.027(4) -0.015(3) 0.001(3) -0.009(3)
C2 0.027(4) 0.020(3) 0.021(3) -0.007(3) -0.001(3) -0.007(3)
C4 0.030(4) 0.026(4) 0.021(3) -0.012(3) -0.004(3) -0.011(3)
C3 0.026(4) 0.019(3) 0.022(3) -0.008(3) 0.001(3) -0.005(3)
N4 0.025(3) 0.025(3) 0.037(3) -0.014(3) -0.002(3) -0.005(2)
N5 0.036(4) 0.037(3) 0.031(3) -0.013(3) -0.005(3) -0.014(3)
N6 0.029(4) 0.027(3) 0.030(3) -0.015(3) 0.000(3) -0.007(3)
C12 0.035(4) 0.043(4) 0.027(4) -0.015(3) -0.002(3) -0.014(3)
C5 0.029(4) 0.046(4) 0.037(4) -0.024(4) -0.002(3) 0.000(3)
C14 0.035(5) 0.039(4) 0.061(5) -0.027(4) 0.003(4) -0.008(4)
C15 0.040(5) 0.025(4) 0.037(4) -0.011(3) -0.004(4) 0.000(3)
C6 0.037(5) 0.051(5) 0.036(4) -0.017(4) -0.005(4) -0.009(4)
C7 0.028(4) 0.031(4) 0.038(4) -0.019(3) 0.002(3) -0.004(3)
C8 0.032(5) 0.042(4) 0.037(4) -0.010(4) 0.006(4) -0.004(4)
C10 0.039(5) 0.040(5) 0.082(7) -0.035(5) -0.002(5) -0.010(4)
C16 0.030(4) 0.051(5) 0.033(4) -0.020(4) 0.002(3) -0.009(4)
C11 0.028(5) 0.044(5) 0.105(8) -0.045(5) -0.004(5) -0.003(4)
C17 0.033(4) 0.031(4) 0.040(4) -0.022(4) -0.003(3) -0.004(3)
C18 0.036(5) 0.024(4) 0.043(4) -0.011(3) -0.008(4) -0.008(3)
C19 0.031(4) 0.033(4) 0.038(4) -0.015(4) 0.005(3) -0.010(3)
C9 0.036(5) 0.055(5) 0.033(4) -0.007(4) -0.002(4) -0.006(4)
C13 0.038(5) 0.033(4) 0.056(5) -0.018(4) -0.001(4) -0.016(3)
O5 0.069(11) 0.069(11) 0.069(11) -0.028(5) -0.002(2) -0.019(4)
O11 0.46(4) 0.096(11) 0.112(13) -0.047(9) 0.007(15) -0.070(14)
O8 0.041(11) 0.31(3) 0.28(2) -0.25(2) 0.042(13) -0.040(14)
O6 0.17(4) 0.10(3) 0.13(4) -0.07(3) 0.02(3) -0.06(3)
O10 0.19(3) 0.069(18) 0.018(12) -0.002(12) -0.005(15) -0.09(2)
O9 0.122(14) 0.121(14) 0.123(14) -0.054(7) -0.004(4) -0.032(5)
O7 0.273(18) 0.270(18) 0.269(18) -0.113(8) -0.004(4) -0.073(6)
O12 0.29(2) 0.189(18) 0.26(2) -0.140(16) -0.044(17) -0.121(16)

loop_
_atom_type_symbol
_atom_type_description
_atom_type_scat_dispersion_real
_atom_type_scat_dispersion_imag
_atom_type_scat_source
C C 0.0033 0.0016 'International Tables Vol C Tables 4.2.6.8 and 6.1.1.4'
H H 0.0000 0.0000 'International Tables Vol C Tables 4.2.6.8 and 6.1.1.4'
Co Co 0.3494 0.9721 'International Tables Vol C Tables 4.2.6.8 and 6.1.1.4'
N N 0.0061 0.0033 'International Tables Vol C Tables 4.2.6.8 and 6.1.1.4'
O O 0.0106 0.0060 'International Tables Vol C Tables 4.2.6.8 and 6.1.1.4'

loop_
_geom_angle_atom_site_label_1
_geom_angle_atom_site_label_2
_geom_angle_atom_site_label_3
_geom_angle
_geom_angle_site_symmetry_1
_geom_angle_site_symmetry_3
N3 Co1 N3 180.000(2) 2_566 .
N3 Co1 O3 78.41(19) 2_566 2_566
N3 Co1 O3 101.59(19) . 2_566
N3 Co1 O3 101.59(19) 2_566 .
N3 Co1 O3 78.41(19) . .
O3 Co1 O3 180.0(3) 2_566 .
N3 Co1 N4 90.0(2) 2_566 .
N3 Co1 N4 90.0(2) . .
O3 Co1 N4 93.7(2) 2_566 .
O3 Co1 N4 86.3(2) . .
N3 Co1 N4 90.0(2) 2_566 2_566
N3 Co1 N4 90.0(2) . 2_566
O3 Co1 N4 86.3(2) 2_566 2_566
O3 Co1 N4 93.7(2) . 2_566
N4 Co1 N4 179.999(2) . 2_566
N1 Co2 N1 179.998(1) 2_575 .
N1 Co2 O2 100.95(18) 2_575 .
N1 Co2 O2 79.05(18) . .
N1 Co2 O2 79.05(18) 2_575 2_575
N1 Co2 O2 100.95(18) . 2_575
O2 Co2 O2 180.0 . 2_575
N1 Co2 N5 91.0(2) 2_575 2_575
N1 Co2 N5 89.0(2) . 2_575
O2 Co2 N5 92.1(2) . 2_575
O2 Co2 N5 87.9(2) 2_575 2_575
N1 Co2 N5 89.0(2) 2_575 .
N1 Co2 N5 91.0(2) . .
O2 Co2 N5 87.9(2) . .
O2 Co2 N5 92.1(2) 2_575 .
N5 Co2 N5 180.0 2_575 .
O1 Co3 O1 179.999(1) 2_576 .
O1 Co3 O4 86.53(19) 2_576 .
O1 Co3 O4 93.47(19) . .
O1 Co3 O4 93.47(19) 2_576 2_576
O1 Co3 O4 86.53(19) . 2_576
O4 Co3 O4 179.999(1) . 2_576
O1 Co3 N6 93.2(2) 2_576 2_576
O1 Co3 N6 86.8(2) . 2_576
O4 Co3 N6 90.0(2) . 2_576
O4 Co3 N6 90.0(2) 2_576 2_576
O1 Co3 N6 86.8(2) 2_576 .
O1 Co3 N6 93.2(2) . .
O4 Co3 N6 90.0(2) . .
O4 Co3 N6 90.0(2) 2_576 .
N6 Co3 N6 179.999(1) 2_576 .
C1 O2 Co2 114.8(4) . .
C4 O3 Co1 115.9(4) . .
C4 O4 Co3 128.0(5) . .
N2 N3 C3 109.1(5) . .
N2 N3 Co1 137.8(4) . .
C3 N3 Co1 113.1(4) . .
N3 N2 N1 108.8(5) . .
C1 O1 Co3 135.5(4) . .
N2 N1 C2 108.6(5) . .
N2 N1 Co2 138.6(4) . .
C2 N1 Co2 112.3(4) . .
O1 C1 O2 123.0(6) . .
O1 C1 C2 120.7(6) . .
O2 C1 C2 116.3(6) . .
N1 C2 C3 106.6(5) . .
N1 C2 C1 116.3(5) . .
C3 C2 C1 137.1(6) . .
O3 C4 O4 123.3(6) . .
O3 C4 C3 116.4(6) . .
O4 C4 C3 120.3(6) . .
N3 C3 C2 106.8(6) . .
N3 C3 C4 116.2(5) . .
C2 C3 C4 136.9(6) . .
C5 N4 C9 116.8(7) . .
C5 N4 Co1 123.3(5) . .
C9 N4 Co1 118.3(5) . .
C10 N5 C14 115.4(7) . .
C10 N5 Co2 122.2(5) . .
C14 N5 Co2 122.4(5) . .
C19 N6 C15 115.5(6) . .
C19 N6 Co3 120.7(5) . .
C15 N6 Co3 123.1(5) . .
C11 C12 C13 113.8(7) . .
C11 C12 C12 123.2(9) . 2_675
C13 C12 C12 123.0(9) . 2_675
N4 C5 C6 122.4(7) . .
N4 C5 H5 118.8 . .
C6 C5 H5 118.8 . .
C13 C14 N5 124.3(7) . .
C13 C14 H14 117.9 . .
N5 C14 H14 117.9 . .
N6 C15 C16 122.8(7) . .
N6 C15 H15 118.6 . .
C16 C15 H15 118.6 . .
C5 C6 C7 121.1(7) . .
C5 C6 H6 119.4 . .
C7 C6 H6 119.4 . .
C8 C7 C6 115.3(7) . .
C8 C7 C17 121.4(7) . 1_455
C6 C7 C17 123.0(7) . 1_455
C9 C8 C7 120.8(7) . .
C9 C8 H8 119.6 . .
C7 C8 H8 119.6 . .
N5 C10 C11 124.2(8) . .
N5 C10 H10 117.9 . .
C11 C10 H10 117.9 . .
C17 C16 C15 120.6(7) . .
C17 C16 H16 119.7 . .
C15 C16 H16 119.7 . .
C10 C11 C12 120.7(8) . .
C10 C11 H11 119.6 . .
C12 C11 H11 119.6 . .
C16 C17 C18 116.8(7) . .
C16 C17 C7 122.2(7) . 1_655
C18 C17 C7 120.9(7) . 1_655
C19 C18 C17 119.1(7) . .
C19 C18 H18 120.5 . .
C17 C18 H18 120.5 . .
N6 C19 C18 125.1(7) . .
N6 C19 H19 117.5 . .
C18 C19 H19 117.5 . .
N4 C9 C8 123.5(7) . .
N4 C9 H9 118.3 . .
C8 C9 H9 118.3 . .
C14 C13 C12 121.5(7) . .
C14 C13 H13 119.2 . .
C12 C13 H13 119.2 . .
O12 O5 O12 180(4) 2_676 .
O5 O12 O9 142(4) . 2_676
O5 O12 O8 102(3) . .
O9 O12 O8 116(3) 2_676 .

loop_
_geom_bond_atom_site_label_1
_geom_bond_atom_site_label_2
_geom_bond_distance
_geom_bond_site_symmetry_2
Co1 N3 2.071(5) 2_566
Co1 N3 2.071(5) .
Co1 O3 2.106(4) 2_566
Co1 O3 2.106(4) .
Co1 N4 2.178(6) .
Co1 N4 2.178(6) 2_566
Co2 N1 2.070(5) 2_575
Co2 N1 2.070(5) .
Co2 O2 2.105(5) .
Co2 O2 2.105(5) 2_575
Co2 N5 2.174(6) 2_575
Co2 N5 2.174(6) .
Co3 O1 2.077(5) 2_576
Co3 O1 2.077(5) .
Co3 O4 2.084(5) .
Co3 O4 2.084(5) 2_576
Co3 N6 2.142(6) 2_576
Co3 N6 2.142(6) .
O2 C1 1.259(8) .
O3 C4 1.256(8) .
O4 C4 1.265(8) .
N3 N2 1.322(7) .
N3 C3 1.360(8) .
N2 N1 1.338(7) .
O1 C1 1.249(8) .
N1 C2 1.363(8) .
C1 C2 1.482(8) .
C2 C3 1.380(9) .
C4 C3 1.480(9) .
N4 C5 1.333(9) .
N4 C9 1.343(10) .
N5 C10 1.329(10) .
N5 C14 1.343(10) .
N6 C19 1.336(9) .
N6 C15 1.346(10) .
C12 C11 1.398(11) .
C12 C13 1.408(10) .
C12 C12 1.471(15) 2_675
C5 C6 1.366(11) .
C5 H5 0.9300 .
C14 C13 1.326(11) .
C14 H14 0.9300 .
C15 C16 1.379(10) .
C15 H15 0.9300 .
C6 C7 1.406(11) .
C6 H6 0.9300 .
C7 C8 1.368(10) .
C7 C17 1.489(10) 1_455
C8 C9 1.366(11) .
C8 H8 0.9300 .
C10 C11 1.356(12) .
C10 H10 0.9300 .
C16 C17 1.369(10) .
C16 H16 0.9300 .
C11 H11 0.9300 .
C17 C18 1.389(10) .
C17 C7 1.489(10) 1_655
C18 C19 1.359(10) .
C18 H18 0.9300 .
C19 H19 0.9300 .
C9 H9 0.9300 .
C13 H13 0.9300 .
O5 O12 1.20(3) 2_676
O5 O12 1.20(3) .
O8 O12 1.54(4) .
O9 O12 1.42(4) 2_676
O12 O9 1.42(4) 2_676

loop_
_platon_squeeze_void_nr
_platon_squeeze_void_average_x
_platon_squeeze_void_average_y
_platon_squeeze_void_average_z
_platon_squeeze_void_volume
_platon_squeeze_void_count_electrons
_platon_squeeze_void_content
1 -0.011 0.500 0.000 256 32 ' '
2 0.311 0.036 0.685 32 4 ' '
3 0.689 0.964 0.315 32 4 ' '
